data_9007666
loop_
_publ_author_name
'Lyman, P. S.'
'Prewitt, C. T.'

_publ_section_title
;
 Room- and high-pressure crystal chemistry of CoAs and FeAs
 Note: anisoB's taken from ICSD
 Sample: P = 4.90 GPa
;
_journal_issue 1
_journal_name_full 'Acta Crystallographica, Section B'
_journal_page_first 14
_journal_page_last 20
_journal_paper_doi 10.1107/S0108768184001695
_journal_volume 40
_journal_year 1984
_chemical_compound_source Synthetic
_chemical_formula_sum 'As Co'
_chemical_name_mineral Modderite
_space_group_IT_number 62
_symmetry_space_group_name_Hall '-P 2c 2n'
_symmetry_space_group_name_H-M 'P n a m'
_cell_angle_alpha 90
_cell_angle_beta 90
_cell_angle_gamma 90
_cell_length_a 5.2575
_cell_length_b 5.7782
_cell_length_c 3.4453
_cell_formula_units_Z 4
_cell_volume 104.664
_database_code_amcsd 0009795
_diffrn_ambient_pressure 4.9e+06
_exptl_crystal_density_diffrn 8.495
_cod_original_formula_sum 'Co As'
_cod_database_code 9007666

loop_
_space_group_symop_operation_xyz
x,y,z
x,y,1/2-z
-x,-y,1/2+z
1/2-x,1/2+y,1/2+z
1/2+x,1/2-y,1/2-z
1/2+x,1/2-y,z
1/2-x,1/2+y,-z
-x,-y,-z

loop_
_atom_site_aniso_label
_atom_site_aniso_U_11
_atom_site_aniso_U_22
_atom_site_aniso_U_33
_atom_site_aniso_U_12
_atom_site_aniso_U_13
_atom_site_aniso_U_23
Co 0.00700 0.00507 0.01143 -0.00046 0.00000 0.00000
As 0.00560 0.00507 0.00962 0.00015 0.00000 0.00000

loop_
_atom_site_label
_atom_site_fract_x
_atom_site_fract_y
_atom_site_fract_z
Co 0.00320 0.19820 0.25000
As 0.19710 0.58700 0.25000

loop_
_cod_related_entry_id
_cod_related_entry_database
_cod_related_entry_code
1 AMCSD 0009795
